data_2220954
loop_
_publ_author_name
'Gowda, B. Thimme'
'Foro, Sabine'
'Saraswathi, B. S.'
'Terao, Hiromitsu'
'Fuess, Hartmut'

_publ_section_title
;
 <i>N</i>-(2-Chlorophenyl)succinamic acid
;
_journal_coeditor_code XU2474
_journal_issue 2
_journal_name_full 'Acta Crystallographica Section E'
_journal_page_first o399
_journal_paper_doi 10.1107/S1600536809002979
_journal_volume 65
_journal_year 2009
_chemical_formula_iupac 'C10 H10 Cl N O3'
_chemical_formula_moiety 'C10 H10 Cl N O3'
_chemical_formula_sum 'C10 H10 Cl N O3'
_chemical_formula_weight 227.64
_chemical_name_common '<i>N</i>-(2-Chlorophenyl)succinamic acid'
_chemical_name_systematic
;
3-[(2-Chlorophenyl)aminocarbonyl]propionic acid
;
_space_group_IT_number 14
_symmetry_cell_setting monoclinic
_symmetry_space_group_name_Hall '-P 2yn'
_symmetry_space_group_name_H-M 'P 1 21/n 1'
_atom_sites_solution_hydrogens geom
_atom_sites_solution_primary direct
_atom_sites_solution_secondary difmap
_audit_creation_method SHELXL-97
_cell_angle_alpha 90.00
_cell_angle_beta 94.920(10)
_cell_angle_gamma 90.00
_cell_formula_units_Z 4
_cell_length_a 4.9056(5)
_cell_length_b 11.1260(10)
_cell_length_c 18.677(2)
_cell_measurement_reflns_used 2963
_cell_measurement_temperature 299(2)
_cell_measurement_theta_max 27.97
_cell_measurement_theta_min 2.19
_cell_volume 1015.63(18)
_computing_cell_refinement
;
CrysAlis RED (Oxford Diffraction, 2007)
;
_computing_data_collection
;
CrysAlis CCD (Oxford Diffraction, 2004)
;
_computing_data_reduction
;
CrysAlis RED (Oxford Diffraction, 2007)
;
_computing_molecular_graphics 'PLATON (Spek, 2003)'
_computing_publication_material 'SHELXL97 (Sheldrick, 2008)'
_computing_structure_refinement 'SHELXL97 (Sheldrick, 2008)'
_computing_structure_solution 'SHELXS97 (Sheldrick, 2008)'
_diffrn_ambient_temperature 100(2)
_diffrn_measured_fraction_theta_full 0.996
_diffrn_measured_fraction_theta_max 0.996
_diffrn_measurement_device_type
;
Oxford Diffraction Xcalibur diffractometer with a Sapphire CCD detector
;
_diffrn_measurement_method
;
Rotation method data acquisition using \w and \f
;
_diffrn_radiation_monochromator graphite
_diffrn_radiation_source 'fine-focus sealed tube'
_diffrn_radiation_type MoK\a
_diffrn_radiation_wavelength 0.71073
_diffrn_reflns_av_R_equivalents 0.0183
_diffrn_reflns_av_sigmaI/netI 0.0181
_diffrn_reflns_limit_h_max 6
_diffrn_reflns_limit_h_min -6
_diffrn_reflns_limit_k_max 13
_diffrn_reflns_limit_k_min -13
_diffrn_reflns_limit_l_max 23
_diffrn_reflns_limit_l_min -23
_diffrn_reflns_number 6644
_diffrn_reflns_theta_full 26.37
_diffrn_reflns_theta_max 26.37
_diffrn_reflns_theta_min 2.19
_diffrn_standards_decay_% 0
_diffrn_standards_number 0
_exptl_absorpt_coefficient_mu 0.361
_exptl_absorpt_correction_T_max 0.8994
_exptl_absorpt_correction_T_min 0.8402
_exptl_absorpt_correction_type multi-scan
_exptl_absorpt_process_details '(CrysAlis RED; Oxford Diffraction, 2007)'
_exptl_crystal_colour colourless
_exptl_crystal_density_diffrn 1.489
_exptl_crystal_density_method 'not measured'
_exptl_crystal_description rod
_exptl_crystal_F_000 472
_exptl_crystal_size_max 0.50
_exptl_crystal_size_mid 0.35
_exptl_crystal_size_min 0.30
_refine_diff_density_max 0.282
_refine_diff_density_min -0.209
_refine_ls_extinction_method none
_refine_ls_goodness_of_fit_ref 1.077
_refine_ls_hydrogen_treatment mixed
_refine_ls_matrix_type full
_refine_ls_number_parameters 142
_refine_ls_number_reflns 2065
_refine_ls_number_restraints 2
_refine_ls_restrained_S_all 1.076
_refine_ls_R_factor_all 0.0513
_refine_ls_R_factor_gt 0.0364
_refine_ls_shift/su_max 0.013
_refine_ls_shift/su_mean 0.001
_refine_ls_structure_factor_coef Fsqd
_refine_ls_weighting_details 'calc w=1/[\s^2^(Fo^2^)+(0.0713P)^2^+0.3374P] where P=(Fo^2^+2Fc^2^)/3'
_refine_ls_weighting_scheme calc
_refine_ls_wR_factor_gt 0.1042
_refine_ls_wR_factor_ref 0.1257
_reflns_number_gt 1585
_reflns_number_total 2065
_reflns_threshold_expression I>2\s(I)
_cod_data_source_file xu2474.cif
_cod_data_source_block I
_cod_original_sg_symbol_H-M 'P 21/n'
_cod_database_code 2220954
_cod_database_fobs_code 2220954

loop_
_symmetry_equiv_pos_as_xyz
'x, y, z'
'-x+1/2, y+1/2, -z+1/2'
'-x, -y, -z'
'x-1/2, -y-1/2, z-1/2'

loop_
_atom_site_type_symbol
_atom_site_label
_atom_site_fract_x
_atom_site_fract_y
_atom_site_fract_z
_atom_site_U_iso_or_equiv
_atom_site_adp_type
_atom_site_calc_flag
_atom_site_refinement_flags
_atom_site_occupancy
_atom_site_disorder_assembly
_atom_site_disorder_group
C C1 -0.0798(3) 0.18091(17) 0.84736(10) 0.0321(4) Uani d . 1 . .
C C2 0.0342(4) 0.22834(17) 0.78777(10) 0.0344(4) Uani d . 1 . .
C C3 -0.0244(4) 0.34392(19) 0.76422(12) 0.0443(5) Uani d . 1 . .
H H3 0.0569 0.3749 0.7250 0.053 Uiso calc R 1 . .
C C4 -0.2039(5) 0.4129(2) 0.79921(14) 0.0511(6) Uani d . 1 . .
H H4 -0.2443 0.4907 0.7835 0.061 Uiso calc R 1 . .
C C5 -0.3238(4) 0.36726(19) 0.85722(13) 0.0486(6) Uani d . 1 . .
H H5 -0.4482 0.4137 0.8800 0.058 Uiso calc R 1 . .
C C6 -0.2601(4) 0.25260(19) 0.88184(11) 0.0401(5) Uani d . 1 . .
H H6 -0.3387 0.2232 0.9219 0.048 Uiso calc R 1 . .
C C7 -0.1818(4) -0.01912(17) 0.89519(10) 0.0337(4) Uani d . 1 . .
C C8 -0.0514(4) -0.13863(18) 0.91553(12) 0.0421(5) Uani d . 1 . .
H H8A 0.0103 -0.1762 0.8729 0.051 Uiso calc R 1 . .
H H8B 0.1076 -0.1253 0.9491 0.051 Uiso calc R 1 . .
C C9 -0.2446(4) -0.2219(2) 0.94887(14) 0.0507(6) Uani d . 1 . .
H H9A -0.4053 -0.2326 0.9154 0.061 Uiso calc R 1 . .
H H9B -0.3036 -0.1838 0.9916 0.061 Uiso calc R 1 . .
C C10 -0.1304(4) -0.34338(18) 0.96916(11) 0.0392(5) Uani d . 1 . .
N N1 -0.0075(3) 0.06395(15) 0.87205(9) 0.0369(4) Uani d D 1 . .
H H1N 0.165(3) 0.042(2) 0.8730(12) 0.044 Uiso d D 1 . .
O O1 -0.4257(3) -0.00054(13) 0.89803(9) 0.0479(4) Uani d . 1 . .
O O2 -0.2733(3) -0.40550(16) 1.00881(11) 0.0614(5) Uani d D 1 . .
H H2O -0.201(6) -0.469(2) 1.0217(15) 0.074 Uiso d D 1 . .
O O3 0.0897(3) -0.37797(14) 0.94783(10) 0.0559(5) Uani d . 1 . .
Cl Cl1 0.25199(11) 0.14183(5) 0.74014(3) 0.0493(2) Uani d . 1 . .

loop_
_atom_site_aniso_label
_atom_site_aniso_U_11
_atom_site_aniso_U_22
_atom_site_aniso_U_33
_atom_site_aniso_U_12
_atom_site_aniso_U_13
_atom_site_aniso_U_23
C1 0.0253(8) 0.0311(9) 0.0396(10) -0.0008(7) 0.0003(7) 0.0032(8)
C2 0.0285(9) 0.0339(10) 0.0410(10) -0.0015(8) 0.0040(8) 0.0008(8)
C3 0.0442(12) 0.0387(11) 0.0505(12) -0.0035(9) 0.0066(9) 0.0119(9)
C4 0.0496(13) 0.0318(11) 0.0715(15) 0.0065(9) 0.0036(11) 0.0102(11)
C5 0.0405(12) 0.0387(12) 0.0673(15) 0.0077(9) 0.0080(10) -0.0066(10)
C6 0.0366(10) 0.0419(11) 0.0426(10) 0.0020(9) 0.0088(8) 0.0008(9)
C7 0.0285(9) 0.0357(10) 0.0374(10) 0.0009(8) 0.0047(7) 0.0075(8)
C8 0.0321(10) 0.0372(11) 0.0583(13) 0.0034(8) 0.0105(9) 0.0143(10)
C9 0.0361(11) 0.0423(12) 0.0748(15) 0.0018(9) 0.0106(10) 0.0231(11)
C10 0.0317(10) 0.0382(11) 0.0477(11) -0.0020(8) 0.0034(8) 0.0095(9)
N1 0.0248(7) 0.0341(9) 0.0524(10) 0.0042(7) 0.0069(7) 0.0105(8)
O1 0.0256(7) 0.0444(8) 0.0743(11) 0.0026(6) 0.0084(6) 0.0169(8)
O2 0.0516(10) 0.0441(9) 0.0918(13) 0.0046(7) 0.0255(9) 0.0298(9)
O3 0.0512(9) 0.0477(9) 0.0719(11) 0.0098(7) 0.0228(8) 0.0196(8)
Cl1 0.0475(3) 0.0468(3) 0.0566(4) 0.0016(2) 0.0224(2) -0.0006(2)

loop_
_atom_type_symbol
_atom_type_description
_atom_type_scat_dispersion_real
_atom_type_scat_dispersion_imag
_atom_type_scat_source
C C 0.0033 0.0016 'International Tables Vol C Tables 4.2.6.8 and 6.1.1.4'
H H 0.0000 0.0000 'International Tables Vol C Tables 4.2.6.8 and 6.1.1.4'
N N 0.0061 0.0033 'International Tables Vol C Tables 4.2.6.8 and 6.1.1.4'
O O 0.0106 0.0060 'International Tables Vol C Tables 4.2.6.8 and 6.1.1.4'
Cl Cl 0.1484 0.1585 'International Tables Vol C Tables 4.2.6.8 and 6.1.1.4'

loop_
_geom_angle_atom_site_label_1
_geom_angle_atom_site_label_2
_geom_angle_atom_site_label_3
_geom_angle_site_symmetry_1
_geom_angle_site_symmetry_3
_geom_angle
_geom_angle_publ_flag
C6 C1 C2 . . 117.93(17) ?
C6 C1 N1 . . 121.89(17) ?
C2 C1 N1 . . 120.17(17) ?
C3 C2 C1 . . 121.38(18) ?
C3 C2 Cl1 . . 118.22(15) ?
C1 C2 Cl1 . . 120.40(15) ?
C4 C3 C2 . . 119.5(2) ?
C4 C3 H3 . . 120.2 ?
C2 C3 H3 . . 120.2 ?
C5 C4 C3 . . 120.3(2) ?
C5 C4 H4 . . 119.9 ?
C3 C4 H4 . . 119.9 ?
C4 C5 C6 . . 120.23(19) ?
C4 C5 H5 . . 119.9 ?
C6 C5 H5 . . 119.9 ?
C5 C6 C1 . . 120.66(19) ?
C5 C6 H6 . . 119.7 ?
C1 C6 H6 . . 119.7 ?
O1 C7 N1 . . 123.12(18) ?
O1 C7 C8 . . 122.29(17) ?
N1 C7 C8 . . 114.57(15) ?
C9 C8 C7 . . 112.30(16) ?
C9 C8 H8A . . 109.1 ?
C7 C8 H8A . . 109.1 ?
C9 C8 H8B . . 109.1 ?
C7 C8 H8B . . 109.1 ?
H8A C8 H8B . . 107.9 ?
C8 C9 C10 . . 115.23(17) ?
C8 C9 H9A . . 108.5 ?
C10 C9 H9A . . 108.5 ?
C8 C9 H9B . . 108.5 ?
C10 C9 H9B . . 108.5 ?
H9A C9 H9B . . 107.5 ?
O3 C10 O2 . . 123.9(2) ?
O3 C10 C9 . . 120.93(18) ?
O2 C10 C9 . . 115.21(18) ?
C7 N1 C1 . . 125.72(15) ?
C7 N1 H1N . . 115.9(15) ?
C1 N1 H1N . . 118.4(15) ?
C10 O2 H2O . . 113(2) ?

loop_
_geom_bond_atom_site_label_1
_geom_bond_atom_site_label_2
_geom_bond_site_symmetry_2
_geom_bond_distance
_geom_bond_publ_flag
C1 C6 . 1.390(3) ?
C1 C2 . 1.392(3) ?
C1 N1 . 1.416(2) ?
C2 C3 . 1.381(3) ?
C2 Cl1 . 1.7385(19) ?
C3 C4 . 1.375(3) ?
C3 H3 . 0.9300 ?
C4 C5 . 1.373(3) ?
C4 H4 . 0.9300 ?
C5 C6 . 1.383(3) ?
C5 H5 . 0.9300 ?
C6 H6 . 0.9300 ?
C7 O1 . 1.220(2) ?
C7 N1 . 1.355(2) ?
C7 C8 . 1.510(3) ?
C8 C9 . 1.498(3) ?
C8 H8A . 0.9700 ?
C8 H8B . 0.9700 ?
C9 C10 . 1.500(3) ?
C9 H9A . 0.9700 ?
C9 H9B . 0.9700 ?
C10 O3 . 1.243(2) ?
C10 O2 . 1.267(2) ?
N1 H1N . 0.877(16) ?
O2 H2O . 0.814(18) ?

loop_
_geom_hbond_atom_site_label_D
_geom_hbond_atom_site_label_H
_geom_hbond_atom_site_label_A
_geom_hbond_site_symmetry_A
_geom_hbond_distance_DH
_geom_hbond_distance_HA
_geom_hbond_distance_DA
_geom_hbond_angle_DHA
N1 H1N O1 1_655 0.877(16) 2.079(17) 2.943(2) 168(2)
O2 H2O O3 3_547 0.814(18) 1.866(18) 2.673(2) 171(3)

loop_
_geom_torsion_atom_site_label_1
_geom_torsion_atom_site_label_2
_geom_torsion_atom_site_label_3
_geom_torsion_atom_site_label_4
_geom_torsion_site_symmetry_1
_geom_torsion_site_symmetry_2
_geom_torsion_site_symmetry_3
_geom_torsion_site_symmetry_4
_geom_torsion
_geom_torsion_publ_flag
C6 C1 C2 C3 . . . . 1.4(3) ?
N1 C1 C2 C3 . . . . -177.44(18) ?
C6 C1 C2 Cl1 . . . . -177.74(14) ?
N1 C1 C2 Cl1 . . . . 3.5(3) ?
C1 C2 C3 C4 . . . . -1.5(3) ?
Cl1 C2 C3 C4 . . . . 177.60(17) ?
C2 C3 C4 C5 . . . . 0.1(3) ?
C3 C4 C5 C6 . . . . 1.4(4) ?
C4 C5 C6 C1 . . . . -1.6(3) ?
C2 C1 C6 C5 . . . . 0.2(3) ?
N1 C1 C6 C5 . . . . 178.97(19) ?
O1 C7 C8 C9 . . . . -8.3(3) ?
N1 C7 C8 C9 . . . . 173.18(19) ?
C7 C8 C9 C10 . . . . 178.86(19) ?
C8 C9 C10 O3 . . . . -12.2(3) ?
C8 C9 C10 O2 . . . . 167.7(2) ?
O1 C7 N1 C1 . . . . -1.0(3) ?
C8 C7 N1 C1 . . . . 177.49(18) ?
C6 C1 N1 C7 . . . . 42.4(3) ?
C2 C1 N1 C7 . . . . -138.8(2) ?

loop_
_cod_related_entry_id
_cod_related_entry_database
_cod_related_entry_code
1 ChemSpider 1542148
